data_7250649
loop_
_publ_author_name
'Zhang, Feng-Wen'
'Xie, Yu-Lan'
'Liu, Pei-Guo'
'Li, Meng-Qiang'
'Yang, Yi-Xuan'
'Ni, Hao-Fei'
'Teri, Gele'
'Zhu, Ming'
'Wang, Chang-Feng'
'Zhang, Yi'
'Fu, Da-Wei'

_publ_section_title
;
 Three-dimensional metal-free perovskite with switchable dielectric
 behaviors
;
_journal_issue 18
_journal_name_full CrystEngComm
_journal_page_first 2810
_journal_page_last 2814
_journal_paper_doi 10.1039/D5CE00294J
_journal_volume 27
_journal_year 2025
_chemical_formula_moiety 'N, 3(B F4), C5 N2'
_chemical_formula_sum 'C5 B3 F12 N3'
_chemical_formula_weight 362.51
_space_group_crystal_system orthorhombic
_space_group_IT_number 63
_space_group_name_Hall '-C 2c 2'
_space_group_name_H-M_alt 'C m c m'
_atom_sites_solution_primary dual
_audit_creation_date 2024-09-19
_audit_creation_method
;
Olex2 1.5
(compiled 2022.04.07 svn.rca3783a0 for OlexSys, GUI svn.r6498)
;
_audit_update_record
;
2025-01-11 deposited with the CCDC.	2025-04-14 downloaded from the CCDC.
;
_cell_angle_alpha 90
_cell_angle_beta 90
_cell_angle_gamma 90
_cell_formula_units_Z 4
_cell_length_a 10.449(3)
_cell_length_b 10.169(3)
_cell_length_c 14.541(6)
_cell_measurement_reflns_used 805
_cell_measurement_temperature 393.15
_cell_measurement_theta_max 42.20
_cell_measurement_theta_min 6.06
_cell_volume 1545.1(9)
_computing_cell_refinement 'SAINT V8.40B (?, 2016)'
_computing_data_reduction 'SAINT V8.40B (?, 2016)'
_computing_molecular_graphics 'Olex2 1.5 (Dolomanov et al., 2009)'
_computing_publication_material 'Olex2 1.5 (Dolomanov et al., 2009)'
_computing_structure_refinement 'SHELXL 2018/3 (Sheldrick, 2015)'
_computing_structure_solution 'SHELXT 2018/2 (Sheldrick, 2018)'
_diffrn_ambient_temperature 393.15
_diffrn_measured_fraction_theta_full 0.991
_diffrn_measured_fraction_theta_max 0.991
_diffrn_measurement_device_type 'Bruker APEX-II CCD'
_diffrn_measurement_method '\f and \w scans'
_diffrn_radiation_type CuK\a
_diffrn_radiation_wavelength 1.54184
_diffrn_reflns_av_R_equivalents 0.0741
_diffrn_reflns_av_unetI/netI 0.1097
_diffrn_reflns_Laue_measured_fraction_full 0.991
_diffrn_reflns_Laue_measured_fraction_max 0.991
_diffrn_reflns_limit_h_max 6
_diffrn_reflns_limit_h_min -12
_diffrn_reflns_limit_k_max 12
_diffrn_reflns_limit_k_min -9
_diffrn_reflns_limit_l_max 16
_diffrn_reflns_limit_l_min -17
_diffrn_reflns_number 4607
_diffrn_reflns_point_group_measured_fraction_full 0.991
_diffrn_reflns_point_group_measured_fraction_max 0.991
_diffrn_reflns_theta_full 67.684
_diffrn_reflns_theta_max 68.412
_diffrn_reflns_theta_min 6.072
_diffrn_source_current 1.1
_diffrn_source_power 0.05500000000000001
_diffrn_source_voltage 50.0
_diffrn_standards_number 0
_exptl_absorpt_coefficient_mu 1.830
_exptl_absorpt_correction_T_max 0.7530
_exptl_absorpt_correction_T_min 0.4522
_exptl_absorpt_correction_type none
_exptl_absorpt_process_details
;
SADABS-2016/2 (Bruker,2016/2) was used for absorption correction.
wR2(int) was 0.1461 before and 0.0768 after correction.
The Ratio of minimum to maximum transmission is 0.6005.
The \l/2 correction factor is Not present.
;
_exptl_crystal_colour 'clear light colourless'
_exptl_crystal_colour_lustre clear
_exptl_crystal_colour_modifier light
_exptl_crystal_colour_primary colourless
_exptl_crystal_density_diffrn 1.558
_exptl_crystal_description block
_exptl_crystal_F_000 696
_exptl_crystal_size_max 0.12
_exptl_crystal_size_mid 0.12
_exptl_crystal_size_min 0.11
_refine_diff_density_max 0.344
_refine_diff_density_min -0.229
_refine_diff_density_rms 0.080
_refine_ls_extinction_method none
_refine_ls_goodness_of_fit_ref 1.007
_refine_ls_hydrogen_treatment undef
_refine_ls_matrix_type full
_refine_ls_number_parameters 98
_refine_ls_number_reflns 780
_refine_ls_number_restraints 93
_refine_ls_restrained_S_all 0.962
_refine_ls_R_factor_all 0.1953
_refine_ls_R_factor_gt 0.1458
_refine_ls_shift/su_max 0.003
_refine_ls_shift/su_mean 0.001
_refine_ls_structure_factor_coef Fsqd
_refine_ls_weighting_details 'w=1/[\s^2^(Fo^2^)+(0.0225P)^2^+8.3400P] where P=(Fo^2^+2Fc^2^)/3'
_refine_ls_weighting_scheme calc
_refine_ls_wR_factor_gt 0.3044
_refine_ls_wR_factor_ref 0.3346
_reflns_Friedel_coverage 0.000
_reflns_number_gt 365
_reflns_number_total 780
_reflns_threshold_expression 'I > 2\s(I)'
_cod_data_source_file d5ce00294j2.cif
_cod_data_source_block cu_zfw1mpz_393k_0m_a_pl
_cod_database_code 7250649
_shelx_shelxl_version_number 2018/3
_shelx_space_group_comment
;
The symmetry employed for this shelxl refinement is uniquely defined
by the following loop, which should always be used as a source of
symmetry information in preference to the above space-group names.
They are only intended as comments.
;
_shelx_estimated_absorpt_t_max 0.824
_shelx_estimated_absorpt_t_min 0.810
_olex2_refinement_description
;
1. Rigid bond restraints
 C1, C3
 with sigma for 1-2 distances of 0.01 and sigma for 1-3 distances of 0.02
 B2
 with sigma for 1-2 distances of 0.01 and sigma for 1-3 distances of 0.02
 F2, F3, F3, F2, F3, F3, F2, F2, B2
 with sigma for 1-2 distances of 0.01 and sigma for 1-3 distances of 0.02
2. Uiso/Uaniso restraints and constraints
C1 \\sim N2 \\sim C4 \\sim C2 \\sim C3 \\sim N3: within 2A with sigma of 0.04
and sigma for terminal atoms of 0.08 within 2A
Uanis(B2) \\sim Ueq: with sigma of 0.01 and sigma for terminal atoms of 0.02
3. Others
 Fixed Sof: N3(0.25) N2(0.25) F3(0.5) F2(0.5) C4(0.25) C2(0.25) C3(0.25)
;
_olex2_submission_special_instructions 'No special instructions were received'

loop_
_space_group_symop_operation_xyz
'x, y, z'
'-x, -y, z+1/2'
'-x, y, -z+1/2'
'x, -y, -z'
'x+1/2, y+1/2, z'
'-x+1/2, -y+1/2, z+1/2'
'-x+1/2, y+1/2, -z+1/2'
'x+1/2, -y+1/2, -z'
'-x, -y, -z'
'x, y, -z-1/2'
'x, -y, z-1/2'
'-x, y, z'
'-x+1/2, -y+1/2, -z'
'x+1/2, y+1/2, -z-1/2'
'x+1/2, -y+1/2, z-1/2'
'-x+1/2, y+1/2, z'

loop_
_atom_site_label
_atom_site_type_symbol
_atom_site_fract_x
_atom_site_fract_y
_atom_site_fract_z
_atom_site_U_iso_or_equiv
_atom_site_adp_type
_atom_site_occupancy
_atom_site_site_symmetry_order
_atom_site_calc_flag
_atom_site_refinement_flags_posn
_atom_site_refinement_flags_adp
_atom_site_refinement_flags_occupancy
_atom_site_disorder_assembly
_atom_site_disorder_group
N1 N 0.500000 0.9366(8) 0.750000 0.077(3) Uani 1 4 d S T P . .
F1 F 0.3356(7) 0.7154(7) 0.6751(4) 0.212(4) Uani 1 1 d . . . . .
F4 F 0.2899(12) 0.5346(8) 0.750000 0.236(5) Uani 1 2 d S T P . .
B1 B 0.2859(18) 0.6616(16) 0.750000 0.141(6) Uani 1 2 d S T P . .
B2 B 0.500000 1.000000 0.500000 0.113(5) Uani 1 4 d S TU P . .
F5 F 0.1558(11) 0.6842(11) 0.750000 0.250(6) Uani 1 2 d S T P . .
C1 C 0.3840(15) 0.500000 0.500000 0.169(6) Uani 1 2 d S TU P . .
N3 N 0.500000 0.361(3) 0.6075(17) 0.132(7) Uani 0.5 2 d S TU P . .
N2 N 0.500000 0.463(3) 0.5723(15) 0.136(6) Uani 0.5 2 d S TU P . .
F3 F 0.4312(12) 0.9100(16) 0.5420(10) 0.203(6) Uani 0.5 1 d . U P A 1
F2 F 0.4260(12) 1.057(2) 0.5639(9) 0.209(6) Uani 0.5 1 d . U P A 2
C4 C 0.398(5) 0.376(6) 0.511(4) 0.140(10) Uani 0.25 1 d . U P . .
C2 C 0.425(5) 0.370(6) 0.571(4) 0.145(10) Uani 0.25 1 d . U P . .
C3 C 0.372(6) 0.408(7) 0.547(5) 0.145(10) Uani 0.25 1 d . U P . .

loop_
_atom_site_aniso_label
_atom_site_aniso_U_11
_atom_site_aniso_U_22
_atom_site_aniso_U_33
_atom_site_aniso_U_23
_atom_site_aniso_U_13
_atom_site_aniso_U_12
N1 0.078(6) 0.073(6) 0.081(6) 0.000 0.000 0.000
F1 0.252(7) 0.217(7) 0.166(5) 0.026(4) 0.007(4) -0.117(6)
F4 0.310(14) 0.110(6) 0.287(12) 0.000 0.000 -0.030(7)
B1 0.137(13) 0.103(10) 0.184(17) 0.000 0.000 -0.058(10)
B2 0.113(8) 0.115(9) 0.110(9) -0.002(7) 0.000 0.000
F5 0.190(9) 0.228(12) 0.332(16) 0.000 0.000 -0.066(9)
C1 0.114(9) 0.203(16) 0.189(16) -0.001(14) 0.000 0.000
N3 0.142(16) 0.133(14) 0.121(16) 0.014(12) 0.000 0.000
N2 0.137(13) 0.157(16) 0.114(13) 0.016(12) 0.000 0.000
F3 0.223(14) 0.223(14) 0.164(11) 0.067(10) 0.025(9) -0.058(10)
F2 0.210(12) 0.278(17) 0.137(10) -0.025(11) 0.049(8) 0.052(11)
C4 0.123(18) 0.153(19) 0.14(2) 0.02(2) -0.016(17) -0.014(16)
C2 0.12(2) 0.163(19) 0.15(2) 0.003(19) 0.011(18) -0.021(17)
C3 0.116(18) 0.18(2) 0.14(2) -0.019(16) -0.007(17) 0.003(17)

loop_
_atom_type_symbol
_atom_type_description
_atom_type_scat_dispersion_real
_atom_type_scat_dispersion_imag
_atom_type_scat_source
B B 0.0090 0.0039 'International Tables Vol C Tables 4.2.6.8 and 6.1.1.4'
C C 0.0181 0.0091 'International Tables Vol C Tables 4.2.6.8 and 6.1.1.4'
F F 0.0727 0.0534 'International Tables Vol C Tables 4.2.6.8 and 6.1.1.4'
N N 0.0311 0.0180 'International Tables Vol C Tables 4.2.6.8 and 6.1.1.4'

loop_
_geom_angle_atom_site_label_1
_geom_angle_atom_site_label_2
_geom_angle_atom_site_label_3
_geom_angle
_geom_angle_site_symmetry_1
_geom_angle_site_symmetry_3
_geom_angle_publ_flag
F1 B1 F1 110.6(11) 10_557 . ?
F1 B1 F5 108.5(11) 10_557 . ?
F1 B1 F5 108.5(11) . . ?
F4 B1 F1 113.6(11) . . ?
F4 B1 F1 113.6(11) . 10_557 ?
F4 B1 F5 101.4(12) . . ?
F3 B2 F3 180.0 9_676 . ?
F3 B2 F3 113.7(12) 9_676 12_655 ?
F3 B2 F3 113.7(12) 4_576 . ?
F3 B2 F3 180.0(10) 4_576 12_655 ?
F3 B2 F3 66.3(12) 9_676 4_576 ?
F3 B2 F3 66.3(12) . 12_655 ?
F3 B2 F2 107.1(7) 9_676 4_576 ?
F3 B2 F2 109.7(7) 4_576 12_655 ?
F3 B2 F2 72.9(7) 12_655 9_676 ?
F3 B2 F2 70.3(7) 4_576 4_576 ?
F3 B2 F2 70.3(7) 12_655 12_655 ?
F3 B2 F2 72.9(7) . 4_576 ?
F3 B2 F2 72.9(7) 9_676 12_655 ?
F3 B2 F2 109.7(7) 12_655 4_576 ?
F3 B2 F2 107.1(7) . 12_655 ?
F3 B2 F2 70.3(7) 9_676 9_676 ?
F3 B2 F2 109.7(7) . 9_676 ?
F3 B2 F2 107.1(7) 4_576 9_676 ?
F2 B2 F2 109.6(12) 4_576 . ?
F2 B2 F2 180.0 9_676 . ?
F2 B2 F2 70.4(12) 12_655 . ?
N2 C1 N2 85.2(15) 9_666 . ?
N2 C1 C2 42.6(17) . . ?
N2 C1 C2 112(3) . 4_566 ?
N2 C1 C2 42.6(17) 9_666 4_566 ?
N2 C1 C2 112(3) 9_666 . ?
C4 C1 N2 67(3) 4_566 9_666 ?
C4 C1 N2 102(3) 4_566 . ?
C4 C1 N2 67(3) . . ?
C4 C1 N2 102(3) . 9_666 ?
C4 C1 C4 167(5) 4_566 . ?
C4 C1 C2 143(3) . 4_566 ?
C4 C1 C2 143(3) 4_566 . ?
C4 C1 C2 32(3) 4_566 4_566 ?
C4 C1 C2 32(3) . . ?
C2 C1 C2 151(4) 4_566 . ?
C3 C1 N2 62(3) . . ?
C3 C1 N2 129(3) . 9_666 ?
C3 C1 N2 62(3) 4_566 9_666 ?
C3 C1 N2 129(3) 4_566 . ?
C3 C1 C4 32(3) . . ?
C3 C1 C4 151(4) 4_566 . ?
C3 C1 C4 151(4) . 4_566 ?
C3 C1 C4 32(3) 4_566 4_566 ?
C3 C1 C2 172(4) . 4_566 ?
C3 C1 C2 172(4) 4_566 . ?
C3 C1 C2 21(3) 4_566 4_566 ?
C3 C1 C2 21(3) . . ?
C3 C1 C3 168(6) . 4_566 ?
N2 N3 C4 65(2) . 12_655 ?
N2 N3 C4 65(2) . . ?
N2 N3 C3 61(3) . 12_655 ?
N2 N3 C3 61(3) . . ?
C4 N3 C4 74(3) . 12_655 ?
C2 N3 N2 71(4) . . ?
C2 N3 N2 71(4) 12_655 . ?
C2 N3 C4 19(5) . . ?
C2 N3 C4 19(5) 12_655 12_655 ?
C2 N3 C4 93(5) 12_655 . ?
C2 N3 C4 93(5) . 12_655 ?
C2 N3 C2 112(9) . 12_655 ?
C2 N3 C3 11(6) 12_655 12_655 ?
C2 N3 C3 110(4) 12_655 . ?
C2 N3 C3 11(6) . . ?
C2 N3 C3 110(4) . 12_655 ?
C3 N3 C4 22(2) . . ?
C3 N3 C4 92(2) . 12_655 ?
C3 N3 C4 92(2) 12_655 . ?
C3 N3 C4 22(2) 12_655 12_655 ?
C3 N3 C3 106(4) 12_655 . ?
C1 N2 C1 94.7(15) 9_666 . ?
C1 N2 C4 104(2) 9_666 . ?
C1 N2 C4 46(2) 9_666 12_655 ?
C1 N2 C4 104(2) . 12_655 ?
C1 N2 C4 46(2) . . ?
N3 N2 C1 118.9(14) . 9_666 ?
N3 N2 C1 118.9(14) . . ?
N3 N2 C4 76(3) . . ?
N3 N2 C4 76(3) . 12_655 ?
N3 N2 C2 47(3) . . ?
N3 N2 C2 47(3) . 12_655 ?
N3 N2 C3 77(3) . . ?
N3 N2 C3 77(3) . 12_655 ?
C4 N2 C4 80(4) 12_655 . ?
C2 N2 C1 72(3) 12_655 9_666 ?
C2 N2 C1 129(4) 12_655 . ?
C2 N2 C1 129(4) . 9_666 ?
C2 N2 C1 72(3) . . ?
C2 N2 C4 89(3) 12_655 . ?
C2 N2 C4 34(3) . . ?
C2 N2 C4 89(3) . 12_655 ?
C2 N2 C4 34(3) 12_655 12_655 ?
C2 N2 C2 79(6) . 12_655 ?
C2 N2 C3 106(5) 12_655 . ?
C2 N2 C3 31(3) . . ?
C2 N2 C3 106(5) . 12_655 ?
C2 N2 C3 31(3) 12_655 12_655 ?
C3 N2 C1 126(3) . 9_666 ?
C3 N2 C1 43(3) 12_655 9_666 ?
C3 N2 C1 126(3) 12_655 . ?
C3 N2 C1 43(3) . . ?
C3 N2 C4 104(3) 12_655 . ?
C3 N2 C4 104(3) . 12_655 ?
C3 N2 C4 24(3) . . ?
C3 N2 C4 24(3) 12_655 12_655 ?
C3 N2 C3 127(5) 12_655 . ?
C1 C4 N3 105(4) . . ?
C1 C4 N2 67(3) . . ?
N2 C4 N3 39.5(17) . . ?
C2 C4 C1 102(7) . . ?
C2 C4 N3 20(5) . . ?
C2 C4 N2 48(5) . . ?
C3 C4 C1 64(9) . . ?
C3 C4 N3 71(9) . . ?
C3 C4 N2 65(8) . . ?
C3 C4 C2 54(7) . . ?
N3 C2 C1 128(6) . . ?
N3 C2 N2 63(4) . . ?
N3 C2 C2 34(4) . 12_655 ?
N2 C2 C1 65(3) . . ?
N2 C2 C2 50(3) . 12_655 ?
C4 C2 C1 46(5) . . ?
C4 C2 N3 141(10) . . ?
C4 C2 N2 99(6) . . ?
C4 C2 C2 108(6) . 12_655 ?
C2 C2 C1 104.3(19) 12_655 . ?
C3 C2 C1 32(7) . . ?
C3 C2 N3 155(10) . . ?
C3 C2 N2 94(9) . . ?
C3 C2 C4 46(6) . . ?
C3 C2 C2 136(8) . 12_655 ?
C1 C3 N3 117(5) . . ?
C1 C3 N2 75(4) . . ?
N2 C3 N3 43(2) . . ?
C4 C3 C1 84(10) . . ?
C4 C3 N3 87(10) . . ?
C4 C3 N2 91(9) . . ?
C4 C3 C2 80(9) . . ?
C2 C3 C1 127(9) . . ?
C2 C3 N3 14(7) . . ?
C2 C3 N2 55(7) . . ?

loop_
_geom_bond_atom_site_label_1
_geom_bond_atom_site_label_2
_geom_bond_distance
_geom_bond_site_symmetry_2
_geom_bond_publ_flag
F1 B1 1.324(8) . ?
F4 B1 1.293(16) . ?
B1 F5 1.379(19) . ?
B2 F3 1.314(10) 9_676 ?
B2 F3 1.314(10) 12_655 ?
B2 F3 1.314(10) . ?
B2 F3 1.314(10) 4_576 ?
B2 F2 1.340(11) 9_676 ?
B2 F2 1.340(11) . ?
B2 F2 1.340(11) 12_655 ?
B2 F2 1.340(11) 4_576 ?
C1 N2 1.647(18) . ?
C1 N2 1.647(18) 9_666 ?
C1 C4 1.28(6) . ?
C1 C4 1.28(6) 4_566 ?
C1 C2 1.73(6) . ?
C1 C2 1.73(6) 4_566 ?
C1 C3 1.16(7) . ?
C1 C3 1.16(7) 4_566 ?
N3 N2 1.16(3) . ?
N3 C4 1.77(7) 12_655 ?
N3 C4 1.77(7) . ?
N3 C2 0.95(5) 12_655 ?
N3 C2 0.95(5) . ?
N3 C3 1.67(6) 12_655 ?
N3 C3 1.67(6) . ?
N2 C4 1.65(6) . ?
N2 C4 1.65(6) 12_655 ?
N2 C2 1.23(6) 12_655 ?
N2 C2 1.23(6) . ?
N2 C3 1.50(6) 12_655 ?
N2 C3 1.50(6) . ?
C4 C2 0.93(6) . ?
C4 C3 0.68(7) . ?
C2 C2 1.57(11) 12_655 ?
C2 C3 0.76(7) . ?

loop_
_geom_torsion_atom_site_label_1
_geom_torsion_atom_site_label_2
_geom_torsion_atom_site_label_3
_geom_torsion_atom_site_label_4
_geom_torsion
_geom_torsion_site_symmetry_1
_geom_torsion_site_symmetry_2
_geom_torsion_site_symmetry_3
_geom_torsion_site_symmetry_4
_geom_torsion_publ_flag
C1 N2 C4 C1 -82(2) 9_666 . . . ?
C1 N2 C4 N3 -161(2) . . . . ?
C1 N2 C4 N3 116.7(17) 9_666 . . . ?
C1 N2 C4 C2 -135(8) . . . . ?
C1 N2 C4 C2 143(7) 9_666 . . . ?
C1 N2 C4 C3 -154(10) 9_666 . . . ?
C1 N2 C4 C3 -71(10) . . . . ?
C1 N2 C2 C1 -82(4) 9_666 . . . ?
C1 N2 C2 N3 176(5) . . . . ?
C1 N2 C2 N3 95(4) 9_666 . . . ?
C1 N2 C2 C4 32(6) . . . . ?
C1 N2 C2 C4 -49(9) 9_666 . . . ?
C1 N2 C2 C2 138(2) . . . 12_655 ?
C1 N2 C2 C2 56(3) 9_666 . . 12_655 ?
C1 N2 C2 C3 -14(8) . . . . ?
C1 N2 C2 C3 -95(9) 9_666 . . . ?
C1 N2 C3 C1 -52(4) 9_666 . . . ?
C1 N2 C3 N3 116(3) 9_666 . . . ?
C1 N2 C3 N3 168(3) . . . . ?
C1 N2 C3 C4 83(10) . . . . ?
C1 N2 C3 C4 32(12) 9_666 . . . ?
C1 N2 C3 C2 160(11) . . . . ?
C1 N2 C3 C2 109(10) 9_666 . . . ?
C1 C4 C2 N3 -99(15) . . . . ?
C1 C4 C2 N2 -42(7) . . . . ?
C1 C4 C2 C2 -93(4) . . . 12_655 ?
C1 C4 C2 C3 45(10) . . . . ?
C1 C4 C3 N3 -118(4) . . . . ?
C1 C4 C3 N2 -75(4) . . . . ?
C1 C4 C3 C2 -130(8) . . . . ?
C1 C2 C3 N3 -46(35) . . . . ?
C1 C2 C3 N2 -24(13) . . . . ?
C1 C2 C3 C4 74(11) . . . . ?
N3 N2 C4 C1 161(2) . . . . ?
N3 N2 C4 C2 26(8) . . . . ?
N3 N2 C4 C3 89(11) . . . . ?
N3 N2 C2 C1 -176(5) . . . . ?
N3 N2 C2 C4 -144(11) . . . . ?
N3 N2 C2 C2 -38(6) . . . 12_655 ?
N3 N2 C2 C3 170(12) . . . . ?
N3 N2 C3 C1 -168(3) . . . . ?
N3 N2 C3 C4 -85(11) . . . . ?
N3 N2 C3 C2 -7(9) . . . . ?
N3 C4 C2 C1 99(15) . . . . ?
N3 C4 C2 N2 57(12) . . . . ?
N3 C4 C2 C2 6(13) . . . 12_655 ?
N3 C4 C2 C3 144(19) . . . . ?
N3 C4 C3 C1 118(4) . . . . ?
N3 C4 C3 N2 42(2) . . . . ?
N3 C4 C3 C2 -12(6) . . . . ?
N3 C2 C3 C1 46(35) . . . . ?
N3 C2 C3 N2 22(24) . . . . ?
N3 C2 C3 C4 120(27) . . . . ?
N2 C1 N2 C1 0.001(1) 9_666 . . 9_666 ?
N2 C1 N2 N3 -127(3) 9_666 . . . ?
N2 C1 N2 C4 -45(2) 9_666 . . 12_655 ?
N2 C1 N2 C4 -106(3) 9_666 . . . ?
N2 C1 N2 C2 -71(4) 9_666 . . 12_655 ?
N2 C1 N2 C2 -130(4) 9_666 . . . ?
N2 C1 N2 C3 -140(3) 9_666 . . . ?
N2 C1 N2 C3 -32(3) 9_666 . . 12_655 ?
N2 C1 C4 N3 12.5(16) . . . . ?
N2 C1 C4 N3 92(2) 9_666 . . . ?
N2 C1 C4 N2 79.4(18) 9_666 . . . ?
N2 C1 C4 C2 112(6) 9_666 . . . ?
N2 C1 C4 C2 32(6) . . . . ?
N2 C1 C4 C3 72(9) . . . . ?
N2 C1 C4 C3 152(9) 9_666 . . . ?
N2 C1 C2 N3 -4(6) . . . . ?
N2 C1 C2 N3 51(9) 9_666 . . . ?
N2 C1 C2 N2 55(4) 9_666 . . . ?
N2 C1 C2 C4 -133(8) . . . . ?
N2 C1 C2 C4 -78(6) 9_666 . . . ?
N2 C1 C2 C2 -32(2) . . . 12_655 ?
N2 C1 C2 C2 23.0(16) 9_666 . . 12_655 ?
N2 C1 C2 C3 -151(12) 9_666 . . . ?
N2 C1 C2 C3 153(15) . . . . ?
N2 C1 C3 N3 -9(2) . . . . ?
N2 C1 C3 N3 46(6) 9_666 . . . ?
N2 C1 C3 N2 55(4) 9_666 . . . ?
N2 C1 C3 C4 -37(11) 9_666 . . . ?
N2 C1 C3 C4 -93(9) . . . . ?
N2 C1 C3 C2 35(15) 9_666 . . . ?
N2 C1 C3 C2 -20(12) . . . . ?
N2 N3 C4 C1 -18(2) . . . . ?
N2 N3 C4 C2 -104(16) . . . . ?
N2 N3 C4 C3 -74(9) . . . . ?
N2 N3 C2 C1 4(6) . . . . ?
N2 N3 C2 C4 68(15) . . . . ?
N2 N3 C2 C2 59(8) . . . 12_655 ?
N2 N3 C2 C3 -24(27) . . . . ?
N2 N3 C3 C1 13(4) . . . . ?
N2 N3 C3 C4 95(10) . . . . ?
N2 N3 C3 C2 153(29) . . . . ?
N2 C4 C2 C1 42(7) . . . . ?
N2 C4 C2 N3 -57(12) . . . . ?
N2 C4 C2 C2 -51(3) . . . 12_655 ?
N2 C4 C2 C3 87(11) . . . . ?
N2 C4 C3 C1 75(4) . . . . ?
N2 C4 C3 N3 -42(2) . . . . ?
N2 C4 C3 C2 -54(6) . . . . ?
N2 C2 C3 C1 24(13) . . . . ?
N2 C2 C3 N3 -22(24) . . . . ?
N2 C2 C3 C4 98(10) . . . . ?
C4 C1 N2 C1 -66(3) 4_566 . . 9_666 ?
C4 C1 N2 C1 106(3) . . . 9_666 ?
C4 C1 N2 N3 168(3) 4_566 . . . ?
C4 C1 N2 N3 -21(3) . . . . ?
C4 C1 N2 C4 -171(3) 4_566 . . . ?
C4 C1 N2 C4 60(4) . . . 12_655 ?
C4 C1 N2 C4 -111(3) 4_566 . . 12_655 ?
C4 C1 N2 C2 164(3) 4_566 . . . ?
C4 C1 N2 C2 -24(5) . . . . ?
C4 C1 N2 C2 -137(5) 4_566 . . 12_655 ?
C4 C1 N2 C2 34(4) . . . 12_655 ?
C4 C1 N2 C3 73(5) . . . 12_655 ?
C4 C1 N2 C3 154(4) 4_566 . . . ?
C4 C1 N2 C3 -35(4) . . . . ?
C4 C1 N2 C3 -98(5) 4_566 . . 12_655 ?
C4 C1 C4 N3 54(2) 4_566 . . . ?
C4 C1 C4 N2 41.1(10) 4_566 . . . ?
C4 C1 C4 C2 73(6) 4_566 . . . ?
C4 C1 C4 C3 113(9) 4_566 . . . ?
C4 C1 C2 N3 129(13) . . . . ?
C4 C1 C2 N3 -30(10) 4_566 . . . ?
C4 C1 C2 N2 -26(5) 4_566 . . . ?
C4 C1 C2 N2 133(8) . . . . ?
C4 C1 C2 C4 -159(9) 4_566 . . . ?
C4 C1 C2 C2 101(7) . . . 12_655 ?
C4 C1 C2 C2 -58(4) 4_566 . . 12_655 ?
C4 C1 C2 C3 128(14) 4_566 . . . ?
C4 C1 C2 C3 -74(12) . . . . ?
C4 C1 C3 N3 -71(8) 4_566 . . . ?
C4 C1 C3 N3 83(9) . . . . ?
C4 C1 C3 N2 -62(7) 4_566 . . . ?
C4 C1 C3 N2 93(9) . . . . ?
C4 C1 C3 C4 -154(11) 4_566 . . . ?
C4 C1 C3 C2 -82(15) 4_566 . . . ?
C4 C1 C3 C2 72(11) . . . . ?
C4 N3 N2 C1 16(2) . . . . ?
C4 N3 N2 C1 -16(2) 12_655 . . 9_666 ?
C4 N3 N2 C1 -99(3) . . . 9_666 ?
C4 N3 N2 C1 99(3) 12_655 . . . ?
C4 N3 N2 C4 -83(4) . . . 12_655 ?
C4 N3 N2 C4 83(4) 12_655 . . . ?
C4 N3 N2 C2 20(6) . . . . ?
C4 N3 N2 C2 -103(5) . . . 12_655 ?
C4 N3 N2 C2 -20(6) 12_655 . . 12_655 ?
C4 N3 N2 C2 103(5) 12_655 . . . ?
C4 N3 N2 C3 25(3) . . . . ?
C4 N3 N2 C3 108(3) 12_655 . . . ?
C4 N3 N2 C3 -25(3) 12_655 . . 12_655 ?
C4 N3 N2 C3 -108(3) . . . 12_655 ?
C4 N3 C4 C1 -87(3) 12_655 . . . ?
C4 N3 C4 N2 -69(2) 12_655 . . . ?
C4 N3 C4 C2 -173(15) 12_655 . . . ?
C4 N3 C4 C3 -143(9) 12_655 . . . ?
C4 N3 C2 C1 -58(7) 12_655 . . . ?
C4 N3 C2 C1 -64(12) . . . . ?
C4 N3 C2 N2 -62(3) 12_655 . . . ?
C4 N3 C2 N2 -68(15) . . . . ?
C4 N3 C2 C4 7(14) 12_655 . . . ?
C4 N3 C2 C2 -10(22) . . . 12_655 ?
C4 N3 C2 C2 -3(7) 12_655 . . 12_655 ?
C4 N3 C2 C3 -86(28) 12_655 . . . ?
C4 N3 C2 C3 -93(29) . . . . ?
C4 N3 C3 C1 -81(9) . . . . ?
C4 N3 C3 C1 -46(5) 12_655 . . . ?
C4 N3 C3 N2 -59(3) 12_655 . . . ?
C4 N3 C3 N2 -95(10) . . . . ?
C4 N3 C3 C4 35(9) 12_655 . . . ?
C4 N3 C3 C2 59(27) . . . . ?
C4 N3 C3 C2 94(28) 12_655 . . . ?
C4 N2 C4 C1 -121(2) 12_655 . . . ?
C4 N2 C4 N3 78(2) 12_655 . . . ?
C4 N2 C4 C2 104(7) 12_655 . . . ?
C4 N2 C4 C3 167(9) 12_655 . . . ?
C4 N2 C2 C1 -32(6) . . . . ?
C4 N2 C2 C1 -105(2) 12_655 . . . ?
C4 N2 C2 N3 71(5) 12_655 . . . ?
C4 N2 C2 N3 144(11) . . . . ?
C4 N2 C2 C4 -73(8) 12_655 . . . ?
C4 N2 C2 C2 106(7) . . . 12_655 ?
C4 N2 C2 C2 32(3) 12_655 . . 12_655 ?
C4 N2 C2 C3 -46(6) . . . . ?
C4 N2 C2 C3 -119(9) 12_655 . . . ?
C4 N2 C3 C1 -83(10) . . . . ?
C4 N2 C3 C1 -96(3) 12_655 . . . ?
C4 N2 C3 N3 85(11) . . . . ?
C4 N2 C3 N3 72(3) 12_655 . . . ?
C4 N2 C3 C4 -13(9) 12_655 . . . ?
C4 N2 C3 C2 64(9) 12_655 . . . ?
C4 N2 C3 C2 77(10) . . . . ?
C4 C2 C3 C1 -74(11) . . . . ?
C4 C2 C3 N3 -120(27) . . . . ?
C4 C2 C3 N2 -98(10) . . . . ?
C2 C1 N2 C1 130(4) . . . 9_666 ?
C2 C1 N2 C1 -34(2) 4_566 . . 9_666 ?
C2 C1 N2 N3 3(4) . . . . ?
C2 C1 N2 N3 -161(3) 4_566 . . . ?
C2 C1 N2 C4 -140(3) 4_566 . . . ?
C2 C1 N2 C4 -79(3) 4_566 . . 12_655 ?
C2 C1 N2 C4 24(5) . . . . ?
C2 C1 N2 C4 85(3) . . . 12_655 ?
C2 C1 N2 C2 -164(3) 4_566 . . . ?
C2 C1 N2 C2 -105(4) 4_566 . . 12_655 ?
C2 C1 N2 C2 59(6) . . . 12_655 ?
C2 C1 N2 C3 -10(6) . . . . ?
C2 C1 N2 C3 -66(4) 4_566 . . 12_655 ?
C2 C1 N2 C3 -174(5) 4_566 . . . ?
C2 C1 N2 C3 98(6) . . . 12_655 ?
C2 C1 C4 N3 -20(5) . . . . ?
C2 C1 C4 N3 109(4) 4_566 . . . ?
C2 C1 C4 N2 -32(6) . . . . ?
C2 C1 C4 N2 97(4) 4_566 . . . ?
C2 C1 C4 C2 129(8) 4_566 . . . ?
C2 C1 C4 C3 169(9) 4_566 . . . ?
C2 C1 C4 C3 40(7) . . . . ?
C2 C1 C2 N3 28(8) 4_566 . . . ?
C2 C1 C2 N2 32(2) 4_566 . . . ?
C2 C1 C2 C4 -101(7) 4_566 . . . ?
C2 C1 C2 C2 -0.002(13) 4_566 . . 12_655 ?
C2 C1 C2 C3 -174(13) 4_566 . . . ?
C2 C1 C3 N3 11(10) . . . . ?
C2 C1 C3 N2 20(12) . . . . ?
C2 C1 C3 C4 -72(11) . . . . ?
C2 N3 N2 C1 4(5) 12_655 . . 9_666 ?
C2 N3 N2 C1 -119(5) . . . 9_666 ?
C2 N3 N2 C1 119(5) 12_655 . . . ?
C2 N3 N2 C1 -4(5) . . . . ?
C2 N3 N2 C4 20(6) 12_655 . . 12_655 ?
C2 N3 N2 C4 -103(5) . . . 12_655 ?
C2 N3 N2 C4 -20(6) . . . . ?
C2 N3 N2 C4 103(5) 12_655 . . . ?
C2 N3 N2 C2 -123(10) . . . 12_655 ?
C2 N3 N2 C2 123(10) 12_655 . . . ?
C2 N3 N2 C3 128(5) 12_655 . . . ?
C2 N3 N2 C3 5(6) . . . . ?
C2 N3 N2 C3 -5(6) 12_655 . . 12_655 ?
C2 N3 N2 C3 -128(5) . . . 12_655 ?
C2 N3 C4 C1 -85(5) 12_655 . . . ?
C2 N3 C4 C1 86(16) . . . . ?
C2 N3 C4 N2 -67(5) 12_655 . . . ?
C2 N3 C4 N2 104(16) . . . . ?
C2 N3 C4 C2 -171(20) 12_655 . . . ?
C2 N3 C4 C3 -141(10) 12_655 . . . ?
C2 N3 C4 C3 30(17) . . . . ?
C2 N3 C2 C1 -54(13) 12_655 . . . ?
C2 N3 C2 N2 -59(8) 12_655 . . . ?
C2 N3 C2 C4 10(22) 12_655 . . . ?
C2 N3 C2 C3 -83(31) 12_655 . . . ?
C2 N3 C3 C1 -140(31) . . . . ?
C2 N3 C3 C1 -39(6) 12_655 . . . ?
C2 N3 C3 N2 -153(29) . . . . ?
C2 N3 C3 N2 -52(5) 12_655 . . . ?
C2 N3 C3 C4 -59(27) . . . . ?
C2 N3 C3 C4 42(11) 12_655 . . . ?
C2 N3 C3 C2 101(31) 12_655 . . . ?
C2 N2 C4 C1 135(8) . . . . ?
C2 N2 C4 C1 -154(3) 12_655 . . . ?
C2 N2 C4 N3 45(3) 12_655 . . . ?
C2 N2 C4 N3 -26(8) . . . . ?
C2 N2 C4 C2 71(8) 12_655 . . . ?
C2 N2 C4 C3 134(11) 12_655 . . . ?
C2 N2 C4 C3 63(9) . . . . ?
C2 N2 C2 C1 -138(2) 12_655 . . . ?
C2 N2 C2 N3 38(6) 12_655 . . . ?
C2 N2 C2 C4 -106(7) 12_655 . . . ?
C2 N2 C2 C3 -152(7) 12_655 . . . ?
C2 N2 C3 C1 -131(4) 12_655 . . . ?
C2 N2 C3 C1 -160(11) . . . . ?
C2 N2 C3 N3 7(9) . . . . ?
C2 N2 C3 N3 37(3) 12_655 . . . ?
C2 N2 C3 C4 -77(10) . . . . ?
C2 N2 C3 C4 -48(11) 12_655 . . . ?
C2 N2 C3 C2 29(8) 12_655 . . . ?
C2 C4 C3 C1 130(8) . . . . ?
C2 C4 C3 N3 12(6) . . . . ?
C2 C4 C3 N2 54(6) . . . . ?
C2 C2 C3 C1 -8(19) 12_655 . . . ?
C2 C2 C3 N3 -54(22) 12_655 . . . ?
C2 C2 C3 N2 -32(6) 12_655 . . . ?
C2 C2 C3 C4 66(14) 12_655 . . . ?
C3 C1 N2 C1 140(3) . . . 9_666 ?
C3 C1 N2 C1 -47(5) 4_566 . . 9_666 ?
C3 C1 N2 N3 13(4) . . . . ?
C3 C1 N2 N3 -173(4) 4_566 . . . ?
C3 C1 N2 C4 95(4) . . . 12_655 ?
C3 C1 N2 C4 -152(4) 4_566 . . . ?
C3 C1 N2 C4 35(4) . . . . ?
C3 C1 N2 C4 -92(6) 4_566 . . 12_655 ?
C3 C1 N2 C2 -118(5) 4_566 . . 12_655 ?
C3 C1 N2 C2 10(6) . . . . ?
C3 C1 N2 C2 69(5) . . . 12_655 ?
C3 C1 N2 C2 -177(7) 4_566 . . . ?
C3 C1 N2 C3 108(6) . . . 12_655 ?
C3 C1 N2 C3 173(4) 4_566 . . . ?
C3 C1 N2 C3 -79(6) 4_566 . . 12_655 ?
C3 C1 C4 N3 -60(9) . . . . ?
C3 C1 C4 N3 144(6) 4_566 . . . ?
C3 C1 C4 N2 132(7) 4_566 . . . ?
C3 C1 C4 N2 -72(9) . . . . ?
C3 C1 C4 C2 164(8) 4_566 . . . ?
C3 C1 C4 C2 -40(7) . . . . ?
C3 C1 C4 C3 -156(13) 4_566 . . . ?
C3 C1 C2 N3 -158(20) . . . . ?
C3 C1 C2 N2 -153(15) . . . . ?
C3 C1 C2 C4 74(12) . . . . ?
C3 C1 C2 C2 174(13) . . . 12_655 ?
C3 C1 C3 N3 -163(4) 4_566 . . . ?
C3 C1 C3 N2 -154.2(19) 4_566 . . . ?
C3 C1 C3 C4 113(9) 4_566 . . . ?
C3 C1 C3 C2 -174(13) 4_566 . . . ?
C3 N3 N2 C1 124(3) 12_655 . . . ?
C3 N3 N2 C1 -124(3) . . . 9_666 ?
C3 N3 N2 C1 9(2) 12_655 . . 9_666 ?
C3 N3 N2 C1 -9(2) . . . . ?
C3 N3 N2 C4 108(3) 12_655 . . . ?
C3 N3 N2 C4 -108(3) . . . 12_655 ?
C3 N3 N2 C4 -25(3) . . . . ?
C3 N3 N2 C4 25(3) 12_655 . . 12_655 ?
C3 N3 N2 C2 -128(5) . . . 12_655 ?
C3 N3 N2 C2 -5(6) . . . . ?
C3 N3 N2 C2 5(6) 12_655 . . 12_655 ?
C3 N3 N2 C2 128(5) 12_655 . . . ?
C3 N3 N2 C3 133(4) 12_655 . . . ?
C3 N3 N2 C3 -133(5) . . . 12_655 ?
C3 N3 C4 C1 -74(4) 12_655 . . . ?
C3 N3 C4 C1 56(8) . . . . ?
C3 N3 C4 N2 -56(3) 12_655 . . . ?
C3 N3 C4 N2 74(9) . . . . ?
C3 N3 C4 C2 -160(16) 12_655 . . . ?
C3 N3 C4 C2 -30(17) . . . . ?
C3 N3 C4 C3 -130(11) 12_655 . . . ?
C3 N3 C2 C1 -43(9) 12_655 . . . ?
C3 N3 C2 C1 29(23) . . . . ?
C3 N3 C2 N2 -47(4) 12_655 . . . ?
C3 N3 C2 N2 24(27) . . . . ?
C3 N3 C2 C4 21(17) 12_655 . . . ?
C3 N3 C2 C4 93(29) . . . . ?
C3 N3 C2 C2 83(31) . . . 12_655 ?
C3 N3 C2 C2 12(6) 12_655 . . 12_655 ?
C3 N3 C2 C3 -71(29) 12_655 . . . ?
C3 N3 C3 C1 -28(7) 12_655 . . . ?
C3 N3 C3 N2 -41(4) 12_655 . . . ?
C3 N3 C3 C4 53(11) 12_655 . . . ?
C3 N3 C3 C2 112(28) 12_655 . . . ?
C3 N2 C4 C1 71(10) . . . . ?
C3 N2 C4 C1 -127(4) 12_655 . . . ?
C3 N2 C4 N3 -89(11) . . . . ?
C3 N2 C4 N3 72(3) 12_655 . . . ?
C3 N2 C4 C2 -63(9) . . . . ?
C3 N2 C4 C2 98(9) 12_655 . . . ?
C3 N2 C4 C3 162(13) 12_655 . . . ?
C3 N2 C2 C1 14(8) . . . . ?
C3 N2 C2 C1 -123(4) 12_655 . . . ?
C3 N2 C2 N3 53(4) 12_655 . . . ?
C3 N2 C2 N3 -170(12) . . . . ?
C3 N2 C2 C4 -91(9) 12_655 . . . ?
C3 N2 C2 C4 46(6) . . . . ?
C3 N2 C2 C2 15(4) 12_655 . . 12_655 ?
C3 N2 C2 C2 152(7) . . . 12_655 ?
C3 N2 C2 C3 -137(10) 12_655 . . . ?
C3 N2 C3 C1 -106(6) 12_655 . . . ?
C3 N2 C3 N3 62(6) 12_655 . . . ?
C3 N2 C3 C4 -22(16) 12_655 . . . ?
C3 N2 C3 C2 55(13) 12_655 . . . ?
C3 C4 C2 C1 -45(10) . . . . ?
C3 C4 C2 N3 -144(19) . . . . ?
C3 C4 C2 N2 -87(11) . . . . ?
C3 C4 C2 C2 -138(10) . . . 12_655 ?
